data_1502352
loop_
_publ_author_name
'Z\"ophel, Lukas'
'Enkelmann, Volker'
'Rieger, Ralph'
'M\"ullen, Klaus'

_publ_section_title
;
 Saddle Shaped Hexaaryl[a,c,fg,j,l,op]tetracenes from
 4,5,9,10-Tetrafunctionalized Pyrenes
;
_journal_coden_ASTM ORLEF7
_journal_issue 17
_journal_name_full 'Organic Letters'
_journal_page_first 4506
_journal_page_last 4509
_journal_paper_doi 10.1021/ol2016516
_journal_volume 13
_journal_year 2011
_chemical_formula_moiety 'C44 H38 O1 S4'
_chemical_formula_sum 'C44 H38 O S4'
_chemical_formula_weight 711.05
_space_group_IT_number 15
_symmetry_cell_setting monoclinic
_symmetry_space_group_name_Hall '-C 2yc'
_symmetry_space_group_name_H-M 'C 1 2/c 1'
_atom_sites_solution_hydrogens geom
_atom_sites_solution_primary direct
_audit_creation_date 10-02-17
_audit_creation_method CRYSTALS_ver_12.84
_cell_angle_alpha 90
_cell_angle_beta 100.2563(12)
_cell_angle_gamma 90
_cell_formula_units_Z 8
_cell_length_a 14.1748(3)
_cell_length_b 23.6414(6)
_cell_length_c 20.9266(3)
_cell_measurement_reflns_used 0
_cell_measurement_temperature 120
_cell_measurement_theta_max 0
_cell_measurement_theta_min 0
_cell_volume 6900.7(2)
_computing_cell_refinement 'DENZO/SCALEPACK (Otwinowski & Minor, 1997)'
_computing_data_collection 'COLLECT (Nonius, 1997-2001).'
_computing_data_reduction 'DENZO/SCALEPACK (Otwinowski & Minor, 1997)'
_computing_molecular_graphics 'CAMERON (Watkin et al., 1996)'
_computing_publication_material 'CRYSTALS (Betteridge et al., 2003)'
_computing_structure_refinement 'CRYSTALS (Betteridge et al., 2003)'
_computing_structure_solution 'SHELXS 86 (Sheldrick, 1986)'
_diffrn_ambient_temperature 120
_diffrn_measured_fraction_theta_full 0.993
_diffrn_measured_fraction_theta_max 0.992
_diffrn_measurement_device_type 'Nonius KappaCCD'
_diffrn_measurement_method '\f & \w scans'
_diffrn_radiation_monochromator graphite
_diffrn_radiation_type 'Mo K\a'
_diffrn_radiation_wavelength 0.71073
_diffrn_reflns_av_R_equivalents 0.053
_diffrn_reflns_limit_h_max 19
_diffrn_reflns_limit_h_min -19
_diffrn_reflns_limit_k_max 32
_diffrn_reflns_limit_k_min -32
_diffrn_reflns_limit_l_max 29
_diffrn_reflns_limit_l_min -28
_diffrn_reflns_number 35577
_diffrn_reflns_theta_full 28.079
_diffrn_reflns_theta_max 29.556
_diffrn_reflns_theta_min 2.921
_diffrn_standards_number 0
_exptl_absorpt_coefficient_mu 0.312
_exptl_absorpt_correction_T_max 0.95
_exptl_absorpt_correction_T_min 0.80
_exptl_absorpt_correction_type multi-scan
_exptl_absorpt_process_details 'SORTAV (Blessing)'
_exptl_crystal_colour yellow
_exptl_crystal_density_diffrn 1.369
_exptl_crystal_description prism
_exptl_crystal_F_000 2992
_exptl_crystal_size_max 0.41
_exptl_crystal_size_mid 0.25
_exptl_crystal_size_min 0.17
_refine_diff_density_max 0.45
_refine_diff_density_min -0.39
_refine_ls_extinction_method None
_refine_ls_goodness_of_fit_ref 1.0498
_refine_ls_hydrogen_treatment constr
_refine_ls_matrix_type full
_refine_ls_number_parameters 442
_refine_ls_number_reflns 6610
_refine_ls_number_restraints 0
_refine_ls_R_factor_all 0.0666
_refine_ls_R_factor_gt 0.0455
_refine_ls_shift/su_max 0.009244
_refine_ls_structure_factor_coef F
_refine_ls_weighting_details
;

 Method, part 1, Chebychev polynomial, (Watkin, 1994, Prince, 1982) 

 [weight] = 1.0/[A~0~*T~0~(x)+A~1~*T~1~(x) ... +A~n-1~]*T~n-1~(x)] 

 where A~i~ are the Chebychev coefficients listed below and x= Fcalc/Fmax 

 Method = Robust Weighting (Prince, 1982) 

 W = [weight] * [1-(deltaF/6*sigmaF)^2^]^2^ 

 A~i~ are: 

 3.00 0.726 2.53 

;
_refine_ls_weighting_scheme calc
_refine_ls_wR_factor_all 0.0560
_refine_ls_wR_factor_gt 0.0545
_refine_ls_wR_factor_ref 0.0545
_reflns_limit_h_max 19
_reflns_limit_h_min -19
_reflns_limit_k_max 32
_reflns_limit_k_min 0
_reflns_limit_l_max 29
_reflns_limit_l_min 0
_reflns_number_gt 6610
_reflns_number_total 9591
_reflns_threshold_expression I>3.0\s(I)
_cod_data_source_file ol2016516_si_002.cif
_cod_data_source_block zoeph0510
_cod_depositor_comments
;
The following automatic conversions were performed:

'_symmetry_cell_setting' value 'Monoclinic' changed to 'monoclinic'
according to /home/saulius/struct/CIF-dictionaries/cif_core.dic
dictionary named 'cif_core.dic' version 2.4.1 from 2010-06-29.

Automatic conversion script
Id: cif_fix_values 1715 2011-07-08 13:25:40Z adriana 
;
_cod_original_cell_volume 6900.7(3)
_cod_original_sg_symbol_H-M 'C 1 2/c 1 '
_cod_original_formula_sum 'C44 H38 O1 S4'
_cod_database_code 1502352

loop_
_symmetry_equiv_pos_as_xyz
x,y,z
-x,-y,-z
x+1/2,y+1/2,z
-x+1/2,-y+1/2,-z
-x,y,-z+1/2
x,-y,z+1/2
-x+1/2,y+1/2,-z+1/2
x+1/2,-y+1/2,z+1/2

loop_
_atom_site_label
_atom_site_type_symbol
_atom_site_fract_x
_atom_site_fract_y
_atom_site_fract_z
_atom_site_U_iso_or_equiv
_atom_site_occupancy
_atom_site_adp_type
_atom_site_refinement_flags_posn
S1 S 0.27960(3) 0.06345(2) 0.24934(2) 0.0331 1.0000 Uani .
S2 S 0.56481(3) -0.034922(18) 0.08493(2) 0.0316 1.0000 Uani .
S3 S 0.54600(4) 0.24968(2) -0.10732(2) 0.0351 1.0000 Uani .
S4 S 0.24893(4) 0.34238(2) 0.05119(2) 0.0370 1.0000 Uani .
C5 C 0.42388(11) 0.17940(7) 0.11639(8) 0.0249 1.0000 Uani .
C27 C 0.48523(11) 0.06434(7) 0.13304(7) 0.0244 1.0000 Uani .
C16 C 0.52355(12) 0.19209(7) 0.03240(8) 0.0253 1.0000 Uani .
C32 C 0.49849(12) 0.00428(7) 0.13191(8) 0.0262 1.0000 Uani .
C10 C 0.40204(11) 0.14765(7) 0.16919(8) 0.0257 1.0000 Uani .
C28 C 0.42110(12) 0.08673(7) 0.17096(8) 0.0252 1.0000 Uani .
C6 C 0.39081(12) 0.23596(7) 0.10652(8) 0.0262 1.0000 Uani .
C9 C 0.36191(12) 0.17552(7) 0.21678(8) 0.0282 1.0000 Uani .
C31 C 0.45043(12) -0.03280(7) 0.16765(8) 0.0282 1.0000 Uani .
C12 C 0.53137(12) 0.10294(7) 0.09349(8) 0.0245 1.0000 Uani .
C13 C 0.61427(12) 0.08904(7) 0.06980(8) 0.0271 1.0000 Uani .
C30 C 0.38430(12) -0.01046(7) 0.20426(8) 0.0281 1.0000 Uani .
C11 C 0.48996(11) 0.15700(7) 0.07840(7) 0.0246 1.0000 Uani .
C22 C 0.47663(13) 0.27019(7) -0.05009(8) 0.0288 1.0000 Uani .
C29 C 0.37065(11) 0.04818(7) 0.20569(8) 0.0270 1.0000 Uani .
C19 C 0.34438(13) 0.31194(7) 0.02111(9) 0.0293 1.0000 Uani .
C8 C 0.33720(12) 0.23275(7) 0.21133(8) 0.0292 1.0000 Uani .
C20 C 0.35424(13) 0.33894(7) -0.03704(9) 0.0320 1.0000 Uani .
C21 C 0.42085(13) 0.31732(7) -0.07374(9) 0.0321 1.0000 Uani .
C17 C 0.46960(12) 0.24323(7) 0.01002(8) 0.0268 1.0000 Uani .
C18 C 0.40206(12) 0.26450(7) 0.04640(8) 0.0273 1.0000 Uani .
C15 C 0.60759(12) 0.17593(7) 0.01042(8) 0.0274 1.0000 Uani .
C7 C 0.34914(12) 0.26141(7) 0.15511(8) 0.0293 1.0000 Uani .
C33 C 0.32207(13) -0.04146(8) 0.23856(9) 0.0348 1.0000 Uani .
C34 C 0.26268(14) -0.00720(9) 0.26454(10) 0.0374 1.0000 Uani .
C14 C 0.65465(12) 0.12532(7) 0.02957(8) 0.0270 1.0000 Uani .
C41 C 0.74941(13) 0.10880(8) 0.00903(9) 0.0314 1.0000 Uani .
C36 C 0.53105(15) -0.09820(8) 0.11488(9) 0.0344 1.0000 Uani .
C37 C 0.29838(14) 0.26449(8) 0.26504(9) 0.0332 1.0000 Uani .
C35 C 0.47112(14) -0.09130(7) 0.15793(9) 0.0324 1.0000 Uani .
C23 C 0.28811(14) 0.38469(8) -0.05378(10) 0.0368 1.0000 Uani .
C24 C 0.22833(16) 0.39105(8) -0.01141(10) 0.0404 1.0000 Uani .
C42 C 0.74002(16) 0.04983(10) -0.02212(11) 0.0429 1.0000 Uani .
C26 C 0.50122(17) 0.30360(9) -0.15912(9) 0.0425 1.0000 Uani .
C25 C 0.43580(15) 0.33601(9) -0.13620(10) 0.0392 1.0000 Uani .
C38 C 0.20396(16) 0.29369(9) 0.23659(11) 0.0435 1.0000 Uani .
C39 C 0.37185(19) 0.30893(13) 0.29408(13) 0.0585 1.0000 Uani .
C43 C 0.82796(15) 0.10722(11) 0.06964(11) 0.0466 1.0000 Uani .
C40 C 0.2794(2) 0.22472(11) 0.31927(11) 0.0522 1.0000 Uani .
C44 C 0.77910(17) 0.15097(11) -0.03924(13) 0.0507 1.0000 Uani .
C51 C 0.5118(3) 0.5130(2) 0.1690(2) 0.0859 1.0000 Uani .
O52 O 0.42791(18) 0.48470(15) 0.16861(15) 0.1014 1.0000 Uani .
C49 C 0.4906(4) 0.4458(3) 0.0871(3) 0.1487 1.0000 Uani .
C50 C 0.5521(3) 0.4955(3) 0.1134(3) 0.1236 1.0000 Uani .
C47 C 0.4342(6) 0.4352(3) 0.1333(4) 0.1604 1.0000 Uani .
H91 H 0.3507 0.1550 0.2537 0.0381 1.0000 Uiso R
H131 H 0.6447 0.0539 0.0818 0.0361 1.0000 Uiso R
H151 H 0.6332 0.2002 -0.0184 0.0357 1.0000 Uiso R
H71 H 0.3284 0.2996 0.1497 0.0368 1.0000 Uiso R
H331 H 0.3228 -0.0815 0.2425 0.0448 1.0000 Uiso R
H341 H 0.2164 -0.0206 0.2886 0.0473 1.0000 Uiso R
H361 H 0.5520 -0.1341 0.1025 0.0441 1.0000 Uiso R
H351 H 0.4457 -0.1215 0.1795 0.0425 1.0000 Uiso R
H231 H 0.2868 0.4078 -0.0910 0.0484 1.0000 Uiso R
H241 H 0.1801 0.4193 -0.0151 0.0519 1.0000 Uiso R
H421 H 0.7989 0.0398 -0.0348 0.0546 1.0000 Uiso R
H422 H 0.7249 0.0230 0.0083 0.0546 1.0000 Uiso R
H423 H 0.6905 0.0503 -0.0592 0.0546 1.0000 Uiso R
H261 H 0.5202 0.3099 -0.1999 0.0536 1.0000 Uiso R
H251 H 0.4040 0.3675 -0.1586 0.0500 1.0000 Uiso R
H381 H 0.1800 0.3133 0.2700 0.0565 1.0000 Uiso R
H382 H 0.2145 0.3198 0.2040 0.0565 1.0000 Uiso R
H383 H 0.1587 0.2660 0.2180 0.0565 1.0000 Uiso R
H391 H 0.3486 0.3289 0.3275 0.0710 1.0000 Uiso R
H392 H 0.4307 0.2909 0.3116 0.0710 1.0000 Uiso R
H393 H 0.3819 0.3347 0.2611 0.0710 1.0000 Uiso R
H431 H 0.8872 0.0970 0.0577 0.0595 1.0000 Uiso R
H432 H 0.8337 0.1435 0.0894 0.0595 1.0000 Uiso R
H433 H 0.8115 0.0802 0.0995 0.0595 1.0000 Uiso R
H401 H 0.2555 0.2459 0.3515 0.0642 1.0000 Uiso R
H402 H 0.3375 0.2066 0.3382 0.0642 1.0000 Uiso R
H403 H 0.2336 0.1970 0.3017 0.0642 1.0000 Uiso R
H441 H 0.8379 0.1391 -0.0507 0.0630 1.0000 Uiso R
H442 H 0.7870 0.1873 -0.0198 0.0630 1.0000 Uiso R
H443 H 0.7310 0.1526 -0.0771 0.0630 1.0000 Uiso R
H511 H 0.4993 0.5525 0.1670 0.1115 1.0000 Uiso R
H512 H 0.5566 0.5047 0.2072 0.1115 1.0000 Uiso R
H491 H 0.4494 0.4543 0.0473 0.1679 1.0000 Uiso R
H492 H 0.5320 0.4155 0.0806 0.1679 1.0000 Uiso R
H501 H 0.5442 0.5245 0.0816 0.1450 1.0000 Uiso R
H502 H 0.6182 0.4861 0.1249 0.1450 1.0000 Uiso R
H471 H 0.4673 0.4082 0.1627 0.1994 1.0000 Uiso R
H472 H 0.3735 0.4204 0.1140 0.1994 1.0000 Uiso R

loop_
_atom_site_aniso_label
_atom_site_aniso_U_11
_atom_site_aniso_U_22
_atom_site_aniso_U_33
_atom_site_aniso_U_23
_atom_site_aniso_U_13
_atom_site_aniso_U_12
S1 0.0292(2) 0.0360(2) 0.0368(2) 0.00640(17) 0.01372(17) 0.00289(16)
S2 0.0388(2) 0.02473(19) 0.0338(2) -0.00208(15) 0.01301(17) 0.00195(16)
S3 0.0431(2) 0.0364(2) 0.0272(2) 0.00246(16) 0.00976(17) -0.00099(18)
S4 0.0381(2) 0.0318(2) 0.0411(2) 0.00201(18) 0.00734(19) 0.01058(17)
C5 0.0255(7) 0.0244(7) 0.0249(7) 0.0000(5) 0.0052(5) 0.0021(6)
C27 0.0256(7) 0.0245(7) 0.0236(6) 0.0011(5) 0.0058(5) 0.0009(6)
C16 0.0285(7) 0.0234(7) 0.0243(7) 0.0003(5) 0.0057(6) -0.0004(6)
C32 0.0291(8) 0.0245(7) 0.0255(7) 0.0002(6) 0.0060(6) 0.0014(6)
C10 0.0253(7) 0.0266(7) 0.0258(7) 0.0005(6) 0.0063(6) 0.0025(6)
C28 0.0256(7) 0.0256(7) 0.0250(7) 0.0025(5) 0.0060(6) 0.0016(6)
C6 0.0267(7) 0.0244(7) 0.0276(7) 0.0002(6) 0.0054(6) 0.0022(6)
C9 0.0274(7) 0.0305(8) 0.0277(7) 0.0004(6) 0.0078(6) 0.0026(6)
C31 0.0295(8) 0.0254(7) 0.0291(7) 0.0021(6) 0.0039(6) -0.0011(6)
C12 0.0264(7) 0.0235(7) 0.0241(7) -0.0002(5) 0.0059(6) 0.0008(6)
C13 0.0302(8) 0.0241(7) 0.0283(7) 0.0005(6) 0.0087(6) 0.0024(6)
C30 0.0268(7) 0.0281(7) 0.0295(7) 0.0045(6) 0.0054(6) -0.0007(6)
C11 0.0268(7) 0.0232(7) 0.0246(7) -0.0005(5) 0.0066(6) 0.0000(6)
C22 0.0321(8) 0.0262(7) 0.0280(7) 0.0013(6) 0.0047(6) -0.0030(6)
C29 0.0243(7) 0.0312(8) 0.0262(7) 0.0042(6) 0.0059(6) 0.0017(6)
C19 0.0314(8) 0.0234(7) 0.0330(8) -0.0007(6) 0.0052(6) 0.0017(6)
C8 0.0274(7) 0.0315(8) 0.0300(8) -0.0024(6) 0.0084(6) 0.0042(6)
C20 0.0336(8) 0.0263(8) 0.0336(8) 0.0014(6) -0.0010(7) -0.0018(6)
C21 0.0348(9) 0.0284(8) 0.0312(8) 0.0037(6) 0.0008(7) -0.0024(7)
C17 0.0305(8) 0.0225(7) 0.0276(7) 0.0005(6) 0.0060(6) -0.0015(6)
C18 0.0297(8) 0.0236(7) 0.0286(7) -0.0005(6) 0.0048(6) 0.0000(6)
C15 0.0305(8) 0.0271(7) 0.0264(7) 0.0003(6) 0.0102(6) -0.0012(6)
C7 0.0308(8) 0.0264(7) 0.0319(8) -0.0012(6) 0.0084(6) 0.0050(6)
C33 0.0320(8) 0.0345(9) 0.0386(9) 0.0085(7) 0.0076(7) -0.0031(7)
C34 0.0316(9) 0.0410(10) 0.0417(10) 0.0104(8) 0.0121(8) -0.0027(7)
C14 0.0291(8) 0.0276(7) 0.0259(7) -0.0013(6) 0.0088(6) -0.0002(6)
C41 0.0292(8) 0.0340(8) 0.0336(8) 0.0007(7) 0.0129(7) 0.0025(6)
C36 0.0413(10) 0.0234(7) 0.0387(9) -0.0020(6) 0.0075(8) -0.0005(7)
C37 0.0337(8) 0.0351(8) 0.0331(8) -0.0040(7) 0.0121(7) 0.0065(7)
C35 0.0354(9) 0.0249(7) 0.0370(9) 0.0011(6) 0.0064(7) -0.0029(6)
C23 0.0377(10) 0.0295(8) 0.0392(9) 0.0053(7) -0.0042(7) 0.0018(7)
C24 0.0418(10) 0.0315(9) 0.0440(10) 0.0015(8) -0.0031(8) 0.0091(8)
C42 0.0393(10) 0.0441(10) 0.0494(11) -0.0116(9) 0.0191(9) 0.0031(8)
C26 0.0534(12) 0.0442(10) 0.0290(8) 0.0082(8) 0.0048(8) -0.0034(9)
C25 0.0433(10) 0.0397(10) 0.0324(9) 0.0084(7) 0.0012(7) -0.0019(8)
C38 0.0417(10) 0.0420(10) 0.0497(11) -0.0034(9) 0.0155(9) 0.0150(8)
C39 0.0507(13) 0.0772(18) 0.0523(13) -0.0326(13) 0.0217(11) -0.0145(12)
C43 0.0307(9) 0.0630(14) 0.0462(11) -0.0054(10) 0.0069(8) 0.0002(9)
C40 0.0699(15) 0.0508(12) 0.0448(11) 0.0059(10) 0.0345(11) 0.0231(11)
C44 0.0444(11) 0.0525(13) 0.0641(14) 0.0174(11) 0.0337(11) 0.0096(10)
C51 0.069(2) 0.097(3) 0.090(3) -0.013(2) 0.0105(18) -0.0257(19)
O52 0.0633(14) 0.136(2) 0.113(2) -0.0494(19) 0.0382(15) -0.0273(15)
C49 0.085(3) 0.220(7) 0.148(5) -0.109(5) 0.040(3) -0.013(4)
C50 0.078(3) 0.193(6) 0.113(4) -0.045(4) 0.052(3) -0.025(3)
C47 0.182(7) 0.116(4) 0.204(7) -0.073(5) 0.092(6) -0.076(5)

loop_
_atom_type_symbol
_atom_type_scat_dispersion_real
_atom_type_scat_dispersion_imag
_atom_type_scat_Cromer_Mann_a1
_atom_type_scat_Cromer_Mann_b1
_atom_type_scat_Cromer_Mann_a2
_atom_type_scat_Cromer_Mann_b2
_atom_type_scat_Cromer_Mann_a3
_atom_type_scat_Cromer_Mann_b3
_atom_type_scat_Cromer_Mann_a4
_atom_type_scat_Cromer_Mann_b4
_atom_type_scat_Cromer_Mann_c
_atom_type_scat_source
C 0.0033 0.0016 2.3100 20.8439 1.0200 10.2075 1.5886 0.5687 0.8650 51.6512 0.2156 'International Tables Vol C 4.2.6.8 and 6.1.1.4'
H 0.0000 0.0000 0.4930 10.5109 0.3229 26.1257 0.1402 3.1424 0.0408 57.7998 0.0030 'International Tables Vol C 4.2.6.8 and 6.1.1.4'
O 0.0106 0.0060 3.0485 13.2771 2.2868 5.7011 1.5463 0.3239 0.8670 32.9089 0.2508 'International Tables Vol C 4.2.6.8 and 6.1.1.4'
S 0.1246 0.1234 6.9053 1.4679 5.2034 22.2151 1.4379 0.2536 1.5863 56.1720 0.8669 'International Tables Vol C 4.2.6.8 and 6.1.1.4'

loop_
_geom_angle_atom_site_label_1
_geom_angle_atom_site_label_2
_geom_angle_atom_site_label_3
_geom_angle
_geom_angle_publ_flag
C29 S1 C34 92.08(9) yes
C32 S2 C36 92.52(9) yes
C22 S3 C26 92.10(10) yes
C19 S4 C24 92.19(10) yes
C10 C5 C6 120.06(14) yes
C10 C5 C11 119.51(14) yes
C6 C5 C11 119.90(14) yes
C32 C27 C28 118.70(14) yes
C32 C27 C12 122.39(14) yes
C28 C27 C12 118.81(14) yes
C11 C16 C17 118.82(14) yes
C11 C16 C15 118.10(14) yes
C17 C16 C15 123.08(14) yes
C27 C32 S2 128.44(12) yes
C27 C32 C31 122.14(15) yes
S2 C32 C31 109.26(12) yes
C5 C10 C28 118.44(14) yes
C5 C10 C9 118.68(15) yes
C28 C10 C9 122.87(14) yes
C10 C28 C27 119.27(14) yes
C10 C28 C29 122.10(14) yes
C27 C28 C29 118.41(15) yes
C5 C6 C18 118.45(14) yes
C5 C6 C7 118.05(15) yes
C18 C6 C7 123.51(15) yes
C10 C9 C8 121.78(15) yes
C10 C9 H91 119.2 no
C8 C9 H91 119.0 no
C32 C31 C30 119.12(15) yes
C32 C31 C35 113.26(15) yes
C30 C31 C35 127.45(16) yes
C27 C12 C13 123.00(14) yes
C27 C12 C11 118.63(14) yes
C13 C12 C11 118.36(14) yes
C12 C13 C14 122.18(15) yes
C12 C13 H131 119.0 no
C14 C13 H131 118.8 no
C31 C30 C29 119.23(15) yes
C31 C30 C33 127.34(16) yes
C29 C30 C33 113.30(16) yes
C5 C11 C12 119.65(14) yes
C5 C11 C16 119.52(14) yes
C12 C11 C16 120.22(14) yes
S3 C22 C21 109.20(13) yes
S3 C22 C17 127.96(13) yes
C21 C22 C17 122.73(16) yes
C28 C29 S1 127.99(13) yes
C28 C29 C30 122.35(15) yes
S1 C29 C30 109.47(12) yes
S4 C19 C20 109.18(13) yes
S4 C19 C18 128.12(13) yes
C20 C19 C18 122.57(16) yes
C9 C8 C7 118.25(15) yes
C9 C8 C37 122.13(16) yes
C7 C8 C37 119.62(15) yes
C19 C20 C21 119.06(16) yes
C19 C20 C23 113.17(17) yes
C21 C20 C23 127.64(17) yes
C20 C21 C22 118.93(16) yes
C20 C21 C25 127.31(17) yes
C22 C21 C25 113.65(17) yes
C16 C17 C22 122.41(15) yes
C16 C17 C18 119.09(14) yes
C22 C17 C18 118.31(15) yes
C6 C18 C19 122.48(15) yes
C6 C18 C17 119.11(14) yes
C19 C18 C17 118.35(15) yes
C16 C15 C14 122.00(15) yes
C16 C15 H151 119.0 no
C14 C15 H151 119.0 no
C6 C7 C8 122.32(15) yes
C6 C7 H71 118.9 no
C8 C7 H71 118.8 no
C30 C33 C34 112.22(17) yes
C30 C33 H331 123.6 no
C34 C33 H331 124.1 no
S1 C34 C33 112.92(14) yes
S1 C34 H341 123.6 no
C33 C34 H341 123.5 no
C13 C14 C15 118.35(15) yes
C13 C14 C41 119.17(15) yes
C15 C14 C41 122.47(15) yes
C14 C41 C42 109.68(15) yes
C14 C41 C43 108.55(15) yes
C42 C41 C43 108.96(17) yes
C14 C41 C44 112.14(16) yes
C42 C41 C44 108.94(17) yes
C43 C41 C44 108.52(18) yes
S2 C36 C35 112.68(14) yes
S2 C36 H361 123.7 no
C35 C36 H361 123.6 no
C8 C37 C38 109.82(16) yes
C8 C37 C39 108.68(15) yes
C38 C37 C39 109.39(19) yes
C8 C37 C40 112.05(16) yes
C38 C37 C40 107.94(17) yes
C39 C37 C40 108.9(2) yes
C31 C35 C36 112.24(16) yes
C31 C35 H351 123.6 no
C36 C35 H351 124.2 no
C20 C23 C24 112.72(18) yes
C20 C23 H231 123.5 no
C24 C23 H231 123.8 no
S4 C24 C23 112.67(15) yes
S4 C24 H241 123.6 no
C23 C24 H241 123.8 no
C41 C42 H421 109.4 no
C41 C42 H422 109.5 no
H421 C42 H422 109.5 no
C41 C42 H423 109.5 no
H421 C42 H423 109.5 no
H422 C42 H423 109.5 no
S3 C26 C25 113.27(15) yes
S3 C26 H261 123.4 no
C25 C26 H261 123.3 no
C21 C25 C26 111.77(18) yes
C21 C25 H251 123.9 no
C26 C25 H251 124.3 no
C37 C38 H381 109.7 no
C37 C38 H382 109.5 no
H381 C38 H382 109.5 no
C37 C38 H383 109.3 no
H381 C38 H383 109.5 no
H382 C38 H383 109.5 no
C37 C39 H391 109.5 no
C37 C39 H392 109.6 no
H391 C39 H392 109.5 no
C37 C39 H393 109.4 no
H391 C39 H393 109.5 no
H392 C39 H393 109.5 no
C41 C43 H431 109.6 no
C41 C43 H432 109.4 no
H431 C43 H432 109.5 no
C41 C43 H433 109.5 no
H431 C43 H433 109.5 no
H432 C43 H433 109.5 no
C37 C40 H401 109.5 no
C37 C40 H402 109.4 no
H401 C40 H402 109.5 no
C37 C40 H403 109.5 no
H401 C40 H403 109.5 no
H402 C40 H403 109.5 no
C41 C44 H441 109.3 no
C41 C44 H442 109.4 no
H441 C44 H442 109.5 no
C41 C44 H443 109.7 no
H441 C44 H443 109.5 no
H442 C44 H443 109.5 no
O52 C51 C50 108.9(3) yes
O52 C51 H511 109.1 no
C50 C51 H511 110.2 no
O52 C51 H512 110.7 no
C50 C51 H512 108.5 no
H511 C51 H512 109.5 no
C51 O52 C47 106.1(4) yes
C50 C49 C47 104.7(4) yes
C50 C49 H491 112.4 no
C47 C49 H491 108.0 no
C50 C49 H492 107.9 no
C47 C49 H492 114.4 no
H491 C49 H492 109.5 no
C49 C50 C51 103.4(4) yes
C49 C50 H501 108.6 no
C51 C50 H501 110.0 no
C49 C50 H502 113.0 no
C51 C50 H502 112.1 no
H501 C50 H502 109.5 no
O52 C47 C49 108.5(5) yes
O52 C47 H471 107.0 no
C49 C47 H471 107.1 no
O52 C47 H472 113.3 no
C49 C47 H472 111.2 no
H471 C47 H472 109.5 no

loop_
_geom_bond_atom_site_label_1
_geom_bond_atom_site_label_2
_geom_bond_distance
_geom_bond_publ_flag
S1 C29 1.7465(16) yes
S1 C34 1.725(2) yes
S2 C32 1.7429(16) yes
S2 C36 1.7223(19) yes
S3 C22 1.7480(18) yes
S3 C26 1.720(2) yes
S4 C19 1.7460(18) yes
S4 C24 1.729(2) yes
C5 C10 1.415(2) yes
C5 C6 1.420(2) yes
C5 C11 1.434(2) yes
C27 C32 1.433(2) yes
C27 C28 1.412(2) yes
C27 C12 1.462(2) yes
C16 C11 1.416(2) yes
C16 C17 1.462(2) yes
C16 C15 1.404(2) yes
C32 C31 1.405(2) yes
C10 C28 1.465(2) yes
C10 C9 1.397(2) yes
C28 C29 1.434(2) yes
C6 C18 1.461(2) yes
C6 C7 1.400(2) yes
C9 C8 1.397(2) yes
C9 H91 0.950 no
C31 C30 1.414(2) yes
C31 C35 1.436(2) yes
C12 C13 1.393(2) yes
C12 C11 1.418(2) yes
C13 C14 1.394(2) yes
C13 H131 0.950 no
C30 C29 1.401(2) yes
C30 C33 1.434(2) yes
C22 C21 1.404(2) yes
C22 C17 1.430(2) yes
C19 C20 1.403(2) yes
C19 C18 1.433(2) yes
C8 C7 1.394(2) yes
C8 C37 1.533(2) yes
C20 C21 1.414(3) yes
C20 C23 1.433(3) yes
C21 C25 1.431(3) yes
C17 C18 1.417(2) yes
C15 C14 1.393(2) yes
C15 H151 0.950 no
C7 H71 0.950 no
C33 C34 1.350(3) yes
C33 H331 0.950 no
C34 H341 0.950 no
C14 C41 1.532(2) yes
C41 C42 1.535(3) yes
C41 C43 1.532(3) yes
C41 C44 1.531(3) yes
C36 C35 1.354(3) yes
C36 H361 0.950 no
C37 C38 1.529(3) yes
C37 C39 1.527(3) yes
C37 C40 1.534(3) yes
C35 H351 0.950 no
C23 C24 1.340(3) yes
C23 H231 0.950 no
C24 H241 0.950 no
C42 H421 0.950 no
C42 H422 0.950 no
C42 H423 0.950 no
C26 C25 1.355(3) yes
C26 H261 0.950 no
C25 H251 0.950 no
C38 H381 0.950 no
C38 H382 0.950 no
C38 H383 0.950 no
C39 H391 0.950 no
C39 H392 0.950 no
C39 H393 0.950 no
C43 H431 0.950 no
C43 H432 0.950 no
C43 H433 0.950 no
C40 H401 0.950 no
C40 H402 0.950 no
C40 H403 0.950 no
C44 H441 0.950 no
C44 H442 0.950 no
C44 H443 0.950 no
C51 O52 1.364(4) yes
C51 C50 1.445(6) yes
C51 H511 0.950 no
C51 H512 0.950 no
O52 C47 1.395(6) yes
C49 C50 1.507(8) yes
C49 C47 1.383(8) yes
C49 H491 0.950 no
C49 H492 0.950 no
C50 H501 0.950 no
C50 H502 0.950 no
C47 H471 0.950 no
C47 H472 0.950 no
